data_4335145
loop_
_publ_author_name
'Yong Yan'
'Christopher Keating'
'Perumalreddy Chandrasekaran'
'Upul Jayarathne'
'Joel T. Mague'
'Serena DeBeer'
'Kyle M. Lancaster'
'Stephen Sproules'
'Igor V. Rubtsov'
'James P. Donahue'

_publ_contact_author 'James P. Donahue'
_publ_contact_author_address
;
   James P. Donahue
   Department of Chemistry
   Tulane University
   Percival Stern Hall, Room 2015
   6400 Freret Street
   New Orleans, Louisiana 70118-5698
;
_publ_contact_author_email donahue@tulane.edu
_publ_section_title
;
 Ancillary Ligand Effects upon Dithiolene Redox Noninnocence in Tungsten
 Bis(dithiolene) Complexes
;
_journal_name_full 'Inorganic Chemistry'
_journal_page_first 6743
_journal_page_last 6751
_journal_paper_doi 10.1021/ic4009174
_journal_volume 52
_journal_year 2013
_chemical_formula_moiety 'C22 H28 O2 P2 S2 W'
_chemical_formula_sum 'C22 H28 O2 P2 S2 W'
_chemical_formula_weight 634.35
_chemical_name_systematic
; 
 ? 
;
_space_group_IT_number 14
_symmetry_cell_setting monoclinic
_symmetry_space_group_name_Hall '-P 2yn'
_symmetry_space_group_name_H-M 'P 1 21/n 1'
_atom_sites_solution_hydrogens geom
_atom_sites_solution_primary direct
_atom_sites_solution_secondary difmap
_audit_creation_method SHELXL-97
_cell_angle_alpha 90.00
_cell_angle_beta 97.849(7)
_cell_angle_gamma 90.00
_cell_formula_units_Z 4
_cell_length_a 9.516(4)
_cell_length_b 15.328(6)
_cell_length_c 16.853(7)
_cell_measurement_reflns_used 8434
_cell_measurement_temperature 100(2)
_cell_measurement_theta_max 28.254
_cell_measurement_theta_min 2.3335
_cell_volume 2435.2(17)
_computing_cell_refinement 'Bruker SAINT (Bruker-AXS 2008a)'
_computing_data_collection 'Bruker APEX2 (Bruker-AXS, 2008)'
_computing_data_reduction 'Bruker SAINT (Bruker-AXS 2008a)'
_computing_molecular_graphics 'Bruker SHELXTL(Bruker-AXS 2008b)'
_computing_publication_material 'Bruker SHELXTL(Bruker-AXS 2008b)'
_computing_structure_refinement 'SHELXL-97 (Sheldrick, 2008)'
_computing_structure_solution 'SHELXS-97 (Sheldrick, 2008)'
_diffrn_ambient_temperature 100(2)
_diffrn_measured_fraction_theta_full 0.963
_diffrn_measured_fraction_theta_max 0.963
_diffrn_measurement_device_type 'Bruker APEX-I CCD'
_diffrn_measurement_method '\f and \w scans'
_diffrn_radiation_monochromator graphite
_diffrn_radiation_source 'fine-focus sealed tube'
_diffrn_radiation_type MoK\a
_diffrn_radiation_wavelength 0.71073
_diffrn_reflns_av_R_equivalents 0.0222
_diffrn_reflns_av_sigmaI/netI 0.0209
_diffrn_reflns_limit_h_max 12
_diffrn_reflns_limit_h_min -12
_diffrn_reflns_limit_k_max 19
_diffrn_reflns_limit_k_min -20
_diffrn_reflns_limit_l_max 22
_diffrn_reflns_limit_l_min -22
_diffrn_reflns_number 21726
_diffrn_reflns_theta_full 28.29
_diffrn_reflns_theta_max 28.29
_diffrn_reflns_theta_min 1.80
_exptl_absorpt_coefficient_mu 5.063
_exptl_absorpt_correction_T_max 0.7409
_exptl_absorpt_correction_T_min 0.3355
_exptl_absorpt_correction_type multi-scan
_exptl_absorpt_process_details 'SADABS (Sheldrick 2008a)'
_exptl_crystal_colour orange
_exptl_crystal_density_diffrn 1.730
_exptl_crystal_description Plate
_exptl_crystal_F_000 1248
_exptl_crystal_size_max 0.28
_exptl_crystal_size_mid 0.18
_exptl_crystal_size_min 0.06
_refine_diff_density_max 1.139
_refine_diff_density_min -0.978
_refine_diff_density_rms 0.090
_refine_ls_extinction_method none
_refine_ls_goodness_of_fit_ref 1.041
_refine_ls_hydrogen_treatment constr
_refine_ls_matrix_type full
_refine_ls_number_parameters 268
_refine_ls_number_reflns 5828
_refine_ls_number_restraints 0
_refine_ls_restrained_S_all 1.041
_refine_ls_R_factor_all 0.0196
_refine_ls_R_factor_gt 0.0182
_refine_ls_shift/su_max 0.002
_refine_ls_shift/su_mean 0.000
_refine_ls_structure_factor_coef Fsqd
_refine_ls_weighting_details 'calc w=1/[\s^2^(Fo^2^)+(0.0219P)^2^+1.6460P] where P=(Fo^2^+2Fc^2^)/3'
_refine_ls_weighting_scheme calc
_refine_ls_wR_factor_gt 0.0436
_refine_ls_wR_factor_ref 0.0444
_reflns_number_gt 5513
_reflns_number_total 5828
_reflns_threshold_expression >2\s(I)
_cod_data_source_file ic4009174_si_002_10.cif
_cod_data_source_block jpd231
_cod_original_cell_volume 2435.0(16)
_cod_database_code 4335145

loop_
_symmetry_equiv_pos_as_xyz
'x, y, z'
'-x+1/2, y+1/2, -z+1/2'
'-x, -y, -z'
'x-1/2, -y-1/2, z-1/2'

loop_
_atom_site_label
_atom_site_type_symbol
_atom_site_fract_x
_atom_site_fract_y
_atom_site_fract_z
_atom_site_U_iso_or_equiv
_atom_site_adp_type
_atom_site_occupancy
_atom_site_symmetry_multiplicity
_atom_site_calc_flag
_atom_site_refinement_flags
W1 W 0.811442(8) 0.758077(5) 0.074655(4) 0.01323(3) Uani 1 1 d .
S1 S 0.86625(5) 0.63679(3) 0.16177(3) 0.01833(10) Uani 1 1 d .
S2 S 0.62359(5) 0.77451(4) 0.15379(3) 0.01823(10) Uani 1 1 d .
P1 P 0.62143(5) 0.78838(3) -0.03678(3) 0.01563(10) Uani 1 1 d .
P2 P 1.06924(5) 0.78518(3) 0.09547(3) 0.01522(10) Uani 1 1 d .
O1 O 0.92554(17) 0.65063(12) -0.06136(10) 0.0295(4) Uani 1 1 d .
O2 O 0.84111(17) 0.95890(10) 0.04636(10) 0.0274(3) Uani 1 1 d .
C1 C 0.7354(2) 0.62789(15) 0.22508(12) 0.0206(4) Uani 1 1 d .
C2 C 0.6295(2) 0.68632(15) 0.22099(12) 0.0206(4) Uani 1 1 d .
C3 C 0.7537(3) 0.55046(16) 0.28104(14) 0.0287(5) Uani 1 1 d .
H3A H 0.6947 0.5584 0.3238 0.043 Uiso 1 1 calc R
H3B H 0.8534 0.5456 0.3045 0.043 Uiso 1 1 calc R
H3C H 0.7247 0.4971 0.2511 0.043 Uiso 1 1 calc R
C4 C 0.5113(2) 0.68274(17) 0.27247(13) 0.0257(5) Uani 1 1 d .
H4A H 0.4399 0.6402 0.2500 0.039 Uiso 1 1 calc R
H4B H 0.4674 0.7404 0.2738 0.039 Uiso 1 1 calc R
H4C H 0.5502 0.6652 0.3270 0.039 Uiso 1 1 calc R
C5 C 0.8840(2) 0.69303(15) -0.01278(13) 0.0203(4) Uani 1 1 d .
C6 C 0.8278(2) 0.88420(14) 0.05437(12) 0.0185(4) Uani 1 1 d .
C7 C 0.4814(2) 0.70559(13) -0.05435(12) 0.0160(4) Uani 1 1 d .
C8 C 0.4789(2) 0.63446(13) -0.00320(12) 0.0171(4) Uani 1 1 d .
H8 H 0.5520 0.6275 0.0407 0.021 Uiso 1 1 calc R
C9 C 0.3697(2) 0.57337(14) -0.01608(13) 0.0199(4) Uani 1 1 d .
H9 H 0.3684 0.5251 0.0192 0.024 Uiso 1 1 calc R
C10 C 0.2629(2) 0.58276(14) -0.08028(13) 0.0211(4) Uani 1 1 d .
H10 H 0.1881 0.5413 -0.0888 0.025 Uiso 1 1 calc R
C11 C 0.2656(2) 0.65308(15) -0.13211(13) 0.0221(4) Uani 1 1 d .
H11 H 0.1934 0.6592 -0.1766 0.026 Uiso 1 1 calc R
C12 C 0.3733(2) 0.71434(14) -0.11913(12) 0.0196(4) Uani 1 1 d .
H12 H 0.3739 0.7626 -0.1544 0.023 Uiso 1 1 calc R
C13 C 0.5205(2) 0.88805(14) -0.02615(14) 0.0225(4) Uani 1 1 d .
H13A H 0.5784 0.9389 -0.0357 0.034 Uiso 1 1 calc R
H13B H 0.4947 0.8911 0.0281 0.034 Uiso 1 1 calc R
H13C H 0.4341 0.8877 -0.0652 0.034 Uiso 1 1 calc R
C14 C 0.6764(2) 0.80330(16) -0.13557(12) 0.0235(5) Uani 1 1 d .
H14A H 0.7157 0.7485 -0.1529 0.035 Uiso 1 1 calc R
H14B H 0.7488 0.8491 -0.1328 0.035 Uiso 1 1 calc R
H14C H 0.5942 0.8203 -0.1740 0.035 Uiso 1 1 calc R
C15 C 1.1318(2) 0.85863(13) 0.17856(12) 0.0172(4) Uani 1 1 d .
C16 C 1.0405(2) 0.88741(14) 0.23054(12) 0.0192(4) Uani 1 1 d .
H16 H 0.9436 0.8703 0.2221 0.023 Uiso 1 1 calc R
C17 C 1.0900(2) 0.94135(15) 0.29523(13) 0.0235(5) Uani 1 1 d .
H17 H 1.0268 0.9609 0.3305 0.028 Uiso 1 1 calc R
C18 C 1.2307(2) 0.96621(15) 0.30790(13) 0.0258(5) Uani 1 1 d .
H18 H 1.2644 1.0027 0.3520 0.031 Uiso 1 1 calc R
C19 C 1.3228(2) 0.93789(16) 0.25633(14) 0.0288(5) Uani 1 1 d .
H19 H 1.4195 0.9553 0.2650 0.035 Uiso 1 1 calc R
C20 C 1.2747(2) 0.88431(16) 0.19217(14) 0.0254(5) Uani 1 1 d .
H20 H 1.3386 0.8649 0.1573 0.030 Uiso 1 1 calc R
C21 C 1.1847(2) 0.69095(15) 0.11614(13) 0.0223(4) Uani 1 1 d .
H21A H 1.1611 0.6471 0.0741 0.033 Uiso 1 1 calc R
H21B H 1.1713 0.6659 0.1681 0.033 Uiso 1 1 calc R
H21C H 1.2837 0.7090 0.1174 0.033 Uiso 1 1 calc R
C22 C 1.1380(2) 0.83346(16) 0.01021(13) 0.0232(4) Uani 1 1 d .
H22A H 1.2388 0.8471 0.0249 0.035 Uiso 1 1 calc R
H22B H 1.0857 0.8872 -0.0056 0.035 Uiso 1 1 calc R
H22C H 1.1266 0.7922 -0.0346 0.035 Uiso 1 1 calc R

loop_
_atom_site_aniso_label
_atom_site_aniso_U_11
_atom_site_aniso_U_22
_atom_site_aniso_U_33
_atom_site_aniso_U_23
_atom_site_aniso_U_13
_atom_site_aniso_U_12
W1 0.01297(5) 0.01389(5) 0.01306(5) -0.00086(3) 0.00260(3) -0.00032(3)
S1 0.0180(2) 0.0172(2) 0.0197(2) 0.00216(19) 0.00225(18) -0.00155(19)
S2 0.0167(2) 0.0232(3) 0.0156(2) -0.0018(2) 0.00483(18) -0.0002(2)
P1 0.0158(2) 0.0160(3) 0.0152(2) 0.00111(19) 0.00276(18) 0.00092(19)
P2 0.0145(2) 0.0168(2) 0.0150(2) -0.00162(19) 0.00417(18) -0.00039(19)
O1 0.0262(8) 0.0356(10) 0.0263(8) -0.0140(7) 0.0025(7) 0.0047(7)
O2 0.0324(9) 0.0188(8) 0.0313(9) 0.0002(7) 0.0047(7) -0.0017(7)
C1 0.0219(11) 0.0242(11) 0.0153(10) 0.0004(8) 0.0009(8) -0.0094(8)
C2 0.0196(10) 0.0294(12) 0.0129(9) -0.0019(8) 0.0031(7) -0.0085(9)
C3 0.0349(13) 0.0301(13) 0.0207(11) 0.0055(9) 0.0019(9) -0.0105(10)
C4 0.0226(11) 0.0393(14) 0.0161(10) 0.0001(9) 0.0057(8) -0.0070(10)
C5 0.0161(10) 0.0229(11) 0.0208(10) -0.0018(8) -0.0015(8) -0.0014(8)
C6 0.0181(10) 0.0204(11) 0.0169(9) -0.0022(8) 0.0026(7) -0.0003(8)
C7 0.0144(9) 0.0172(10) 0.0170(9) -0.0019(8) 0.0037(7) 0.0018(7)
C8 0.0177(10) 0.0193(10) 0.0146(9) -0.0012(8) 0.0032(7) 0.0021(8)
C9 0.0218(11) 0.0183(10) 0.0207(10) -0.0006(8) 0.0075(8) -0.0001(8)
C10 0.0179(10) 0.0215(11) 0.0243(11) -0.0069(8) 0.0047(8) -0.0017(8)
C11 0.0198(10) 0.0250(11) 0.0201(10) -0.0042(8) -0.0022(8) 0.0022(8)
C12 0.0208(10) 0.0199(10) 0.0180(10) 0.0011(8) 0.0025(8) 0.0029(8)
C13 0.0205(11) 0.0191(10) 0.0278(11) 0.0004(9) 0.0026(8) 0.0029(8)
C14 0.0235(11) 0.0307(12) 0.0171(10) 0.0052(9) 0.0052(8) -0.0011(9)
C15 0.0179(10) 0.0166(10) 0.0167(9) -0.0006(8) 0.0012(7) -0.0007(8)
C16 0.0199(10) 0.0187(10) 0.0194(10) 0.0003(8) 0.0039(8) -0.0008(8)
C17 0.0295(12) 0.0210(11) 0.0203(10) -0.0025(8) 0.0046(9) 0.0016(9)
C18 0.0329(13) 0.0208(11) 0.0217(11) -0.0016(9) -0.0030(9) -0.0035(9)
C19 0.0204(11) 0.0320(13) 0.0326(12) -0.0044(10) -0.0012(9) -0.0082(9)
C20 0.0190(11) 0.0306(12) 0.0269(11) -0.0054(9) 0.0046(9) -0.0030(9)
C21 0.0186(10) 0.0219(11) 0.0264(11) -0.0038(9) 0.0038(8) 0.0031(8)
C22 0.0213(11) 0.0305(12) 0.0191(10) 0.0001(9) 0.0070(8) -0.0047(9)

loop_
_atom_type_symbol
_atom_type_description
_atom_type_scat_dispersion_real
_atom_type_scat_dispersion_imag
_atom_type_scat_source
C C 0.0033 0.0016 'International Tables Vol C Tables 4.2.6.8 and 6.1.1.4'
H H 0.0000 0.0000 'International Tables Vol C Tables 4.2.6.8 and 6.1.1.4'
O O 0.0106 0.0060 'International Tables Vol C Tables 4.2.6.8 and 6.1.1.4'
P P 0.1023 0.0942 'International Tables Vol C Tables 4.2.6.8 and 6.1.1.4'
S S 0.1246 0.1234 'International Tables Vol C Tables 4.2.6.8 and 6.1.1.4'
W W -0.8490 6.8722 'International Tables Vol C Tables 4.2.6.8 and 6.1.1.4'

loop_
_geom_angle_atom_site_label_1
_geom_angle_atom_site_label_2
_geom_angle_atom_site_label_3
_geom_angle
C6 W1 C5 108.70(9)
C6 W1 S1 148.83(6)
C5 W1 S1 89.79(7)
C6 W1 S2 94.37(6)
C5 W1 S2 146.47(6)
S1 W1 S2 81.69(3)
C6 W1 P2 76.06(6)
C5 W1 P2 75.48(6)
S1 W1 P2 85.07(2)
S2 W1 P2 135.22(3)
C6 W1 P1 75.55(6)
C5 W1 P1 79.76(7)
S1 W1 P1 133.80(2)
S2 W1 P1 83.01(4)
P2 W1 P1 133.49(2)
C1 S1 W1 108.79(8)
C2 S2 W1 108.55(8)
C14 P1 C13 101.81(11)
C14 P1 C7 103.39(10)
C13 P1 C7 102.38(10)
C14 P1 W1 116.50(8)
C13 P1 W1 115.06(8)
C7 P1 W1 115.68(7)
C22 P2 C21 101.64(11)
C22 P2 C15 103.88(10)
C21 P2 C15 102.53(10)
C22 P2 W1 114.52(8)
C21 P2 W1 117.16(8)
C15 P2 W1 115.18(7)
C2 C1 C3 125.3(2)
C2 C1 S1 120.49(17)
C3 C1 S1 114.24(17)
C1 C2 C4 123.9(2)
C1 C2 S2 120.23(16)
C4 C2 S2 115.85(17)
O1 C5 W1 176.0(2)
O2 C6 W1 176.50(19)
C8 C7 C12 118.98(19)
C8 C7 P1 121.04(15)
C12 C7 P1 119.97(16)
C7 C8 C9 120.37(19)
C10 C9 C8 120.2(2)
C9 C10 C11 119.7(2)
C12 C11 C10 120.2(2)
C11 C12 C7 120.5(2)
C16 C15 C20 118.94(19)
C16 C15 P2 120.79(16)
C20 C15 P2 120.24(16)
C15 C16 C17 120.5(2)
C18 C17 C16 120.0(2)
C17 C18 C19 120.0(2)
C20 C19 C18 120.4(2)
C19 C20 C15 120.2(2)

loop_
_geom_bond_atom_site_label_1
_geom_bond_atom_site_label_2
_geom_bond_distance
W1 C6 1.973(2)
W1 C5 1.980(2)
W1 S1 2.3820(8)
W1 S2 2.3850(8)
W1 P2 2.4654(11)
W1 P1 2.4666(9)
S1 C1 1.752(2)
S2 C2 1.759(2)
P1 C14 1.826(2)
P1 C13 1.827(2)
P1 C7 1.834(2)
P2 C22 1.816(2)
P2 C21 1.819(2)
P2 C15 1.832(2)
O1 C5 1.156(3)
O2 C6 1.162(3)
C1 C2 1.343(3)
C1 C3 1.511(3)
C2 C4 1.512(3)
C7 C8 1.392(3)
C7 C12 1.401(3)
C8 C9 1.394(3)
C9 C10 1.387(3)
C10 C11 1.390(3)
C11 C12 1.385(3)
C15 C16 1.388(3)
C15 C20 1.404(3)
C16 C17 1.398(3)
C17 C18 1.381(3)
C18 C19 1.385(3)
C19 C20 1.385(3)
